data_7223706
loop_
_publ_author_name
'Propach, V.'
'Steffens, F.'

_publ_section_title
;
 Ueber die Strukturen der Cu Zr F6 - Modifikationen -
 Neutronenbeugungsuntersuchungen an den Kristallpulvern
;
_journal_name_full
;
Zeitschrift fuer Naturforschung, Teil B. Anorganische Chemie, Organische 
Chemie (33,1978-41,1986)
;
_journal_page_first 268
_journal_page_last 274
_journal_volume 33
_journal_year 1978
_chemical_formula_sum 'Cu F6 Zr'
_chemical_name_systematic 'Cu (Zr F6)'
_space_group_IT_number 202
_symmetry_space_group_name_Hall '-F 2 2 3'
_symmetry_space_group_name_H-M 'F m -3'
_cell_angle_alpha 90
_cell_angle_beta 90
_cell_angle_gamma 90
_cell_formula_units_Z 4
_cell_length_a 7.939
_cell_length_b 7.939
_cell_length_c 7.939
_cell_volume 500.377
_citation_journal_id_ASTM ZNBAD2
_cod_data_source_file Propach_ZNBAD2_1978_1610.cif
_cod_data_source_block Cu1F6Zr1
_cod_original_cell_volume 500.3771
_cod_original_formula_sum 'Cu1 F6 Zr1'
_cod_database_code 7223706

loop_
_symmetry_equiv_pos_as_xyz
x,y,z
-x,-y,z
x,-y,-z
-x,y,-z
z,x,y
-z,-x,y
z,-x,-y
-z,x,-y
y,z,x
y,-z,-x
-y,z,-x
-y,-z,x
-x,-y,-z
x,y,-z
-x,y,z
x,-y,z
-z,-x,-y
z,x,-y
-z,x,y
z,-x,y
-y,-z,-x
-y,z,x
y,-z,x
y,z,-x
x,y+1/2,z+1/2
-x,-y+1/2,z+1/2
x,-y+1/2,-z+1/2
-x,y+1/2,-z+1/2
z,x+1/2,y+1/2
-z,-x+1/2,y+1/2
z,-x+1/2,-y+1/2
-z,x+1/2,-y+1/2
y,z+1/2,x+1/2
y,-z+1/2,-x+1/2
-y,z+1/2,-x+1/2
-y,-z+1/2,x+1/2
-x,-y+1/2,-z+1/2
x,y+1/2,-z+1/2
-x,y+1/2,z+1/2
x,-y+1/2,z+1/2
-z,-x+1/2,-y+1/2
z,x+1/2,-y+1/2
-z,x+1/2,y+1/2
z,-x+1/2,y+1/2
-y,-z+1/2,-x+1/2
-y,z+1/2,x+1/2
y,-z+1/2,x+1/2
y,z+1/2,-x+1/2
x+1/2,y,z+1/2
-x+1/2,-y,z+1/2
x+1/2,-y,-z+1/2
-x+1/2,y,-z+1/2
z+1/2,x,y+1/2
-z+1/2,-x,y+1/2
z+1/2,-x,-y+1/2
-z+1/2,x,-y+1/2
y+1/2,z,x+1/2
y+1/2,-z,-x+1/2
-y+1/2,z,-x+1/2
-y+1/2,-z,x+1/2
-x+1/2,-y,-z+1/2
x+1/2,y,-z+1/2
-x+1/2,y,z+1/2
x+1/2,-y,z+1/2
-z+1/2,-x,-y+1/2
z+1/2,x,-y+1/2
-z+1/2,x,y+1/2
z+1/2,-x,y+1/2
-y+1/2,-z,-x+1/2
-y+1/2,z,x+1/2
y+1/2,-z,x+1/2
y+1/2,z,-x+1/2
x+1/2,y+1/2,z
-x+1/2,-y+1/2,z
x+1/2,-y+1/2,-z
-x+1/2,y+1/2,-z
z+1/2,x+1/2,y
-z+1/2,-x+1/2,y
z+1/2,-x+1/2,-y
-z+1/2,x+1/2,-y
y+1/2,z+1/2,x
y+1/2,-z+1/2,-x
-y+1/2,z+1/2,-x
-y+1/2,-z+1/2,x
-x+1/2,-y+1/2,-z
x+1/2,y+1/2,-z
-x+1/2,y+1/2,z
x+1/2,-y+1/2,z
-z+1/2,-x+1/2,-y
z+1/2,x+1/2,-y
-z+1/2,x+1/2,y
z+1/2,-x+1/2,y
-y+1/2,-z+1/2,-x
-y+1/2,z+1/2,x
y+1/2,-z+1/2,x
y+1/2,z+1/2,-x

loop_
_atom_site_label
_atom_site_type_symbol
_atom_site_fract_x
_atom_site_fract_y
_atom_site_fract_z
_atom_site_occupancy
_atom_site_U_iso_or_equiv
Zr1 Zr+4 0.5 0.5 0.5 1 0.0
Cu1 Cu+2 0 0 0 1 0.0
F1 F-1 0 0.0186 0.2494 0.5 0.0
